data_4350634
loop_
_publ_author_name
'Usher, Alistair J.'
'Lucas, Nigel T.'
'Dalton, Gulliver T.'
'Randles, Michael D.'
'Viau, Lydie'
'Humphrey, Mark G.'
'Petrie, Simon'
'Stranger, Robert'
'Willis, Anthony C.'
'Rae, A. David'

_publ_section_title
;
 Mixed-metal cluster chemistry. 29. Core expansion and ligand-driven metal
 exchange at group 6-iridium clusters.
;
_journal_issue 26
_journal_name_full 'Inorganic chemistry'
_journal_page_first 10859
_journal_page_last 10872
_journal_paper_doi 10.1021/ic061736l
_journal_volume 45
_journal_year 2006
_chemical_formula_moiety 'C29 H27 Ir3 Mo2 O11'
_chemical_formula_sum 'C29 H27 Ir3 Mo2 O11'
_chemical_formula_weight 1320.07
_space_group_IT_number 62
_space_group_name_Hall '-P 2ac 2n'
_space_group_name_H-M_alt 'P n m a'
_symmetry_cell_setting orthorhombic
_symmetry_Int_Tables_number 62
_symmetry_space_group_name_H-M 'P n m a'
_audit_creation_date 2004-10-19
_audit_creation_method 'by teXsan v1.8'
_audit_update_record
;
2001-04-13 - Report on C29 H27 Ir3 Mo2 O11  
             by Nigel T. Lucas and Anthony Willis
             for Mark Humphrey
2004-10-19 - acw compiles cif
2004-10-19 - passes checkcif tests with minor warnings
;
_cell_angle_alpha 90
_cell_angle_beta 90
_cell_angle_gamma 90
_cell_formula_units_Z 4
_cell_length_a 21.520(3)
_cell_length_b 15.621(2)
_cell_length_c 9.805(3)
_cell_measurement_reflns_used 24
_cell_measurement_temperature 296.2
_cell_measurement_theta_max 25.2
_cell_measurement_theta_min 22.8
_cell_volume 3296.1(12)
_computing_cell_refinement 'MSC/AFC Diffractometer Control'
_computing_data_collection 'MSC/AFC Diffractometer Control'
_computing_data_reduction 'teXsan (MSC, 1992-1997)'
_computing_publication_material 'teXsan (MSC, 1992-1997)'
_computing_structure_refinement 'teXsan (MSC, 1992-1997)'
_computing_structure_solution
;
SIR92 (Altomare, et. al. 1994)
;
_diffrn_ambient_temperature 296.2
_diffrn_measured_fraction_theta_full 1.000
_diffrn_measured_fraction_theta_max 1.000
_diffrn_measurement_device_type 'Rigaku AFC6S'
_diffrn_measurement_method \w-2\q
_diffrn_orient_matrix_UB_11 0.01536
_diffrn_orient_matrix_UB_12 0.05944
_diffrn_orient_matrix_UB_13 0.01724
_diffrn_orient_matrix_UB_21 0.04326
_diffrn_orient_matrix_UB_22 -0.01864
_diffrn_orient_matrix_UB_23 -0.02246
_diffrn_orient_matrix_UB_31 -0.00721
_diffrn_orient_matrix_UB_32 0.01473
_diffrn_orient_matrix_UB_33 -0.09798
_diffrn_radiation_detector 'scintillation counter'
_diffrn_radiation_monochromator graphite
_diffrn_radiation_source 'X-ray tube'
_diffrn_radiation_type 'Mo K\a'
_diffrn_radiation_wavelength 0.7107
_diffrn_reflns_av_R_equivalents 0.00000
_diffrn_reflns_av_sigmaI/netI 0.060
_diffrn_reflns_limit_h_max 27
_diffrn_reflns_limit_h_min 0
_diffrn_reflns_limit_k_max 20
_diffrn_reflns_limit_k_min 0
_diffrn_reflns_limit_l_max 0
_diffrn_reflns_limit_l_min -12
_diffrn_reflns_number 4269
_diffrn_reflns_reduction_process 'Lp corrections applied'
_diffrn_reflns_theta_full 27.5
_diffrn_reflns_theta_max 27.53
_diffrn_reflns_theta_min 2.08
_diffrn_standards_decay_% -0.82
_diffrn_standards_interval_count 150
_diffrn_standards_number 3
_exptl_absorpt_coefficient_mu 12.896
_exptl_absorpt_correction_T_max .112
_exptl_absorpt_correction_T_min .053
_exptl_absorpt_correction_type psi-scan
_exptl_absorpt_process_details
;
\y scans (North,Phillips & Matthews, 1968)
;
_exptl_crystal_colour black
_exptl_crystal_density_diffrn 2.660
_exptl_crystal_density_meas ?
_exptl_crystal_description block
_exptl_crystal_F_000 2416.00
_exptl_crystal_size_max 0.45
_exptl_crystal_size_mid 0.23
_exptl_crystal_size_min 0.17
_refine_diff_density_max 0.28
_refine_diff_density_min -0.34
_refine_ls_extinction_method none
_refine_ls_goodness_of_fit_all 1.326
_refine_ls_goodness_of_fit_ref 1.378
_refine_ls_hydrogen_treatment noref
_refine_ls_matrix_type full
_refine_ls_number_constraints 0
_refine_ls_number_parameters 214
_refine_ls_number_reflns 2741
_refine_ls_number_restraints 0
_refine_ls_R_factor_all 0.0702
_refine_ls_R_factor_gt 0.0297
_refine_ls_shift/su_max 0.0010
_refine_ls_shift/su_mean 0.0000
_refine_ls_structure_factor_coef F
_refine_ls_weighting_details 'w = 1/[\s^2^(Fo) + 0.00010|Fo|^2^]'
_refine_ls_weighting_scheme sigma
_refine_ls_wR_factor_all 0.0370
_refine_ls_wR_factor_ref 0.0318
_reflns_number_gt 2741
_reflns_number_total 3927
_reflns_threshold_expression I>2.00\s(I)
_cod_data_source_file ic061736lsi20060912_051558.cif
_cod_data_source_block ntl18
_cod_depositor_comments
;
The following automatic conversions were performed:

data item '_exptl_crystal_density_meas' value 'not measured' was
changed to '?' -- the value is perceived as not measured.

Automatic conversion script
Id: cif_fix_values 6909 2019-04-08 15:41:33Z antanas 
;
_cod_original_cell_volume 3296.3(12)
_cod_original_sg_symbol_H-M 'P n m a    '
_cod_original_formula_sum 'C29 H27 Ir3 Mo2 O11 '
_cod_database_code 4350634

loop_
_symmetry_equiv_pos_as_xyz
'   +x,   +y,   +z'
1/2+x,1/2-y,1/2-z
'   -x,1/2+y,   -z'
'1/2-x,   -y,1/2+z'
'   -x,   -y,   -z'
1/2-x,1/2+y,1/2+z
'   +x,1/2-y,   +z'
'1/2+x,   +y,1/2-z'

loop_
_atom_site_label
_atom_site_fract_x
_atom_site_fract_y
_atom_site_fract_z
_atom_site_U_iso_or_equiv
_atom_site_occupancy
_atom_site_refinement_flags
_atom_site_adp_type
_atom_site_calc_flag
Ir1 0.15705(2) 0.2500 0.70557(5) 0.0319(1) 1. ST Uani d
Ir3 0.08871(1) 0.33719(2) 0.52401(3) 0.03119(8) 1.000 . Uani d
Mo5 0.19529(5) 0.2500 0.4250(1) 0.0302(3) 1. ST Uani d
Mo4 0.03079(5) 0.2500 0.7549(1) 0.0296(3) 1. ST Uani d
O11 0.2283(4) 0.3929(6) 0.8413(8) 0.103(4) 1.000 . Uani d
O31 0.0617(4) 0.5038(4) 0.6674(9) 0.087(3) 1.000 . Uani d
O32 0.0248(4) 0.3606(5) 0.2520(8) 0.079(3) 1.000 . Uani d
O35 0.2067(3) 0.4446(4) 0.5075(7) 0.065(2) 1.000 . Uani d
O51 0.3106(5) 0.2500 0.613(1) 0.095(5) 1. ST Uani d
O41 0.0863(3) 0.3860(5) 0.9525(8) 0.075(3) 1.000 . Uani d
C11 0.2009(5) 0.3391(7) 0.7905(9) 0.053(3) 1.000 . Uani d
C31 0.0699(5) 0.4403(5) 0.615(1) 0.056(3) 1.000 . Uani d
C32 0.0479(5) 0.3564(6) 0.355(1) 0.050(3) 1.000 . Uani d
C35 0.1829(4) 0.3781(6) 0.4924(9) 0.041(3) 1.000 . Uani d
C51 0.2652(7) 0.2500 0.554(1) 0.059(5) 1. ST Uani d
C41 0.0715(4) 0.3352(7) 0.874(1) 0.051(3) 1.000 . Uani d
C501 0.2719(4) 0.2950(6) 0.2745(9) 0.051(3) 1.000 . Uani d
C502 0.2135(5) 0.3235(6) 0.2210(8) 0.042(3) 1.000 . Uani d
C503 0.1784(7) 0.2500 0.190(1) 0.043(4) 1. ST Uani d
C511 0.3262(5) 0.3524(9) 0.306(1) 0.081(4) 1.000 . Uani d
C512 0.1972(6) 0.4154(6) 0.1841(9) 0.062(3) 1.000 . Uani d
C401 -0.0732(4) 0.2953(7) 0.702(1) 0.056(3) 1.000 . Uani d
C402 -0.0559(5) 0.3230(5) 0.832(1) 0.050(3) 1.000 . Uani d
C403 -0.0452(5) 0.2500 0.912(1) 0.036(3) 1. ST Uani d
C411 -0.0936(6) 0.353(1) 0.589(1) 0.137(7) 1.000 . Uani d
C412 -0.0610(6) 0.4136(7) 0.888(1) 0.091(5) 1.000 . Uani d
H1 0.0312 0.2500 0.5683 0.063 1. S Uiso d
H503 0.1374 0.2500 0.1534 0.053 1. S Uiso d
H511b 0.3616 0.3184 0.3263 0.097 1.000 . Uiso c
H511a 0.3348 0.3874 0.2288 0.097 1.000 . Uiso c
H511c 0.3164 0.3875 0.3818 0.097 1.000 . Uiso c
H512a 0.2085 0.4261 0.0921 0.075 1.000 . Uiso c
H512b 0.1537 0.4239 0.1949 0.075 1.000 . Uiso c
H512c 0.2191 0.4534 0.2424 0.075 1.000 . Uiso c
H403 -0.0329 0.2500 1.0053 0.043 1. S Uiso d
H411a -0.1260 0.3893 0.6212 0.164 1.000 . Uiso c
H411b -0.0595 0.3871 0.5600 0.164 1.000 . Uiso c
H411c -0.1084 0.3198 0.5149 0.164 1.000 . Uiso c
H412b -0.0290 0.4228 0.9532 0.109 1.000 . Uiso c
H412c -0.0566 0.4535 0.8154 0.109 1.000 . Uiso c
H412a -0.1003 0.4209 0.9301 0.109 1.000 . Uiso c

loop_
_atom_site_aniso_label
_atom_site_aniso_U_11
_atom_site_aniso_U_22
_atom_site_aniso_U_33
_atom_site_aniso_U_12
_atom_site_aniso_U_13
_atom_site_aniso_U_23
Ir1 0.0237(2) 0.0443(3) 0.0278(2) 0.0000 -0.0016(2) 0.0000
Ir3 0.0305(2) 0.0273(1) 0.0358(2) 0.0035(1) 0.0034(2) 0.0035(1)
Mo5 0.0205(5) 0.0409(6) 0.0293(5) 0.0000 0.0015(4) 0.0000
Mo4 0.0236(5) 0.0330(5) 0.0323(5) 0.0000 0.0037(4) 0.0000
O11 0.104(8) 0.133(8) 0.074(6) -0.057(7) -0.004(5) -0.048(6)
O31 0.120(8) 0.036(4) 0.105(7) 0.013(4) 0.038(6) -0.010(4)
O32 0.068(6) 0.113(7) 0.055(4) 0.032(5) -0.012(4) 0.014(5)
O35 0.075(5) 0.055(4) 0.064(5) -0.034(4) 0.017(4) -0.016(4)
O51 0.025(6) 0.21(1) 0.056(7) 0.0000 -0.007(5) 0.0000
O41 0.055(5) 0.101(6) 0.071(5) -0.022(5) 0.008(4) -0.040(5)
C11 0.039(6) 0.081(7) 0.038(5) -0.006(6) -0.007(4) -0.017(5)
C31 0.063(7) 0.030(5) 0.074(7) 0.005(5) 0.020(6) 0.012(5)
C32 0.054(7) 0.052(6) 0.043(6) 0.022(5) 0.001(5) 0.011(5)
C35 0.042(5) 0.046(5) 0.036(5) -0.010(4) 0.005(4) -0.004(4)
C51 0.039(9) 0.10(1) 0.038(8) 0.0000 0.002(7) 0.0000
C41 0.037(6) 0.068(7) 0.047(6) -0.012(5) 0.005(4) 0.002(5)
C501 0.043(6) 0.075(6) 0.037(5) -0.006(5) 0.015(4) 0.010(5)
C502 0.054(6) 0.048(5) 0.023(4) -0.005(5) 0.006(4) 0.001(4)
C503 0.07(1) 0.050(7) 0.012(6) 0.0000 0.009(6) 0.0000
C511 0.048(7) 0.13(1) 0.065(7) -0.034(7) 0.016(6) -0.003(8)
C512 0.11(1) 0.049(6) 0.031(5) -0.017(6) 0.000(6) 0.009(4)
C401 0.015(4) 0.103(8) 0.048(5) 0.008(5) 0.008(4) 0.026(6)
C402 0.046(6) 0.040(5) 0.064(7) 0.008(5) 0.023(5) 0.006(5)
C403 0.022(6) 0.041(7) 0.045(7) 0.0000 0.011(6) 0.0000
C411 0.060(9) 0.25(2) 0.10(1) 0.06(1) 0.015(8) 0.09(1)
C412 0.09(1) 0.044(6) 0.14(1) 0.021(6) 0.052(9) 0.004(7)

loop_
_atom_type_symbol
_atom_type_oxidation_number
_atom_type_number_in_cell
_atom_type_scat_dispersion_real
_atom_type_scat_dispersion_imag
_atom_type_scat_source
C 0 116 0.002 0.002
;International Tables for Crystallography
(1992, Vol. C, Tables 4.2.6.8 and 6.1.1.1)
;
H 0 108 0.000 0.000
;International Tables for Crystallography
(1992, Vol. C, Table 6.1.1.2)
;
Mo 0 8 -1.825 0.688
;International Tables for Crystallography
(1992, Vol. C, Tables 4.2.6.8 and 6.1.1.1)
;
Ir 0 12 -2.066 7.990
;International Tables for Crystallography
(1992, Vol. C, Tables 4.2.6.8 and 6.1.1.1)
;
O 0 44 0.008 0.006
;International Tables for Crystallography
(1992, Vol. C, Tables 4.2.6.8 and 6.1.1.1)
;

loop_
_geom_angle_atom_site_label_1
_geom_angle_atom_site_label_2
_geom_angle_atom_site_label_3
_geom_angle
_geom_angle_site_symmetry_1
_geom_angle_site_symmetry_3
_geom_angle_publ_flag
Ir3 Ir1 Ir3 61.07(2) . 7 yes
Ir3 Ir1 Mo5 61.38(2) . . yes
Ir3 Ir1 Mo4 64.93(2) . . yes
Ir3 Ir1 C11 101.2(3) . . yes
Ir3 Ir1 C11 161.3(3) . 7 yes
Ir3 Ir1 Mo5 61.38(2) 7 . yes
Ir3 Ir1 Mo4 64.93(2) 7 . yes
Ir3 Ir1 C11 161.3(3) 7 . yes
Ir3 Ir1 C11 101.2(3) 7 7 yes
Mo5 Ir1 Mo4 116.74(3) . . yes
Mo5 Ir1 C11 106.3(3) . . yes
Mo5 Ir1 C11 106.3(3) . 7 yes
Mo4 Ir1 C11 114.7(3) . . yes
Mo4 Ir1 C11 114.7(3) . 7 yes
C11 Ir1 C11 95.7(6) . 7 yes
Ir1 Ir3 Ir3 59.465(9) . 7 yes
Ir1 Ir3 Mo5 62.61(2) . . yes
Ir1 Ir3 Mo4 58.84(2) . . yes
Ir1 Ir3 C31 103.8(3) . . yes
Ir1 Ir3 C32 156.0(3) . . yes
Ir1 Ir3 C35 74.3(2) . . yes
Ir1 Ir3 H1 80.8 . . no
Ir3 Ir3 Mo5 61.32(1) 7 . yes
Ir3 Ir3 Mo4 62.21(1) 7 . yes
Ir3 Ir3 C31 148.7(3) 7 . yes
Ir3 Ir3 C32 99.1(3) 7 . yes
Ir3 Ir3 C35 107.3(2) 7 . yes
Ir3 Ir3 H1 43.9 7 . no
Mo5 Ir3 Mo4 112.70(2) . . yes
Mo5 Ir3 C31 138.2(3) . . yes
Mo5 Ir3 C32 98.7(3) . . yes
Mo5 Ir3 C35 48.0(2) . . yes
Mo5 Ir3 H1 105.2 . . no
Mo4 Ir3 C31 86.6(3) . . yes
Mo4 Ir3 C32 123.5(3) . . yes
Mo4 Ir3 C35 130.8(2) . . yes
Mo4 Ir3 H1 37.5 . . no
C31 Ir3 C32 100.3(4) . . yes
C31 Ir3 C35 91.0(4) . . yes
C31 Ir3 H1 111.5 . . no
C32 Ir3 C35 105.3(4) . . yes
C32 Ir3 H1 90.6 . . no
C35 Ir3 H1 149.9 . . no
Ir1 Mo5 Ir3 56.00(2) . . yes
Ir1 Mo5 Ir3 56.00(2) . 7 yes
Ir1 Mo5 C35 70.5(2) . . yes
Ir1 Mo5 C35 70.5(2) . 7 yes
Ir1 Mo5 C51 66.5(4) . . yes
Ir1 Mo5 C501 144.3(2) . . yes
Ir1 Mo5 C501 144.3(2) . 7 yes
Ir1 Mo5 C502 150.1(2) . . yes
Ir1 Mo5 C502 150.1(2) . 7 yes
Ir1 Mo5 C503 154.4(4) . . yes
Ir3 Mo5 Ir3 57.35(2) . 7 yes
Ir3 Mo5 C35 48.7(2) . . yes
Ir3 Mo5 C35 104.1(2) . 7 yes
Ir3 Mo5 C51 113.4(3) . . yes
Ir3 Mo5 C501 130.2(2) . . yes
Ir3 Mo5 C501 159.4(2) . 7 yes
Ir3 Mo5 C502 101.1(2) . . yes
Ir3 Mo5 C502 131.5(2) . 7 yes
Ir3 Mo5 C503 102.2(3) . . yes
Ir3 Mo5 C35 104.1(2) 7 . yes
Ir3 Mo5 C35 48.7(2) 7 7 yes
Ir3 Mo5 C51 113.4(3) 7 . yes
Ir3 Mo5 C501 159.4(2) 7 . yes
Ir3 Mo5 C501 130.2(2) 7 7 yes
Ir3 Mo5 C502 131.5(2) 7 . yes
Ir3 Mo5 C502 101.1(2) 7 7 yes
Ir3 Mo5 C503 102.2(3) 7 . yes
C35 Mo5 C35 140.8(5) . 7 yes
C35 Mo5 C51 84.0(3) . . yes
C35 Mo5 C501 90.1(3) . . yes
C35 Mo5 C501 124.9(3) . 7 yes
C35 Mo5 C502 79.9(3) . . yes
C35 Mo5 C502 138.5(3) . 7 yes
C35 Mo5 C503 106.7(2) . . yes
C35 Mo5 C51 84.0(3) 7 . yes
C35 Mo5 C501 124.9(3) 7 . yes
C35 Mo5 C501 90.1(3) 7 7 yes
C35 Mo5 C502 138.5(3) 7 . yes
C35 Mo5 C502 79.9(3) 7 7 yes
C35 Mo5 C503 106.7(2) 7 . yes
C51 Mo5 C501 82.4(4) . . yes
C51 Mo5 C501 82.4(4) . 7 yes
C51 Mo5 C502 115.1(4) . . yes
C51 Mo5 C502 115.1(4) . 7 yes
C51 Mo5 C503 139.1(5) . . yes
C501 Mo5 C501 35.2(5) . 7 yes
C501 Mo5 C502 35.8(3) . . yes
C501 Mo5 C502 59.1(3) . 7 yes
C501 Mo5 C503 58.8(4) . . yes
C501 Mo5 C502 59.1(3) 7 . yes
C501 Mo5 C502 35.8(3) 7 7 yes
C501 Mo5 C503 58.8(4) 7 . yes
C502 Mo5 C502 58.7(4) . 7 yes
C502 Mo5 C503 35.0(3) . . yes
C502 Mo5 C503 35.0(3) 7 . yes
Ir1 Mo4 Ir3 56.23(2) . . yes
Ir1 Mo4 C41 70.6(3) . . yes
Ir1 Mo4 C401 151.4(2) . . yes
Ir1 Mo4 C402 148.3(2) . . yes
Ir1 Mo4 C403 146.7(3) . . yes
Ir1 Mo4 H1 79.6 . . no
Ir3 Mo4 Ir3 55.59(2) . 7 yes
Ir3 Mo4 C41 87.5(3) . . yes
Ir3 Mo4 C41 125.8(3) . 7 yes
Ir3 Mo4 C401 95.3(2) . . yes
Ir3 Mo4 C401 111.5(2) . 7 yes
Ir3 Mo4 C402 111.5(2) . . yes
Ir3 Mo4 C402 145.8(3) . 7 yes
Ir3 Mo4 C403 147.4(2) . . yes
Ir3 Mo4 H1 39.0 . . no
Ir3 Mo4 C41 125.8(3) 7 . yes
Ir3 Mo4 C41 87.5(3) 7 7 yes
Ir3 Mo4 C401 111.5(2) 7 . yes
Ir3 Mo4 C401 95.3(2) 7 7 yes
Ir3 Mo4 C402 145.8(3) 7 . yes
Ir3 Mo4 C402 111.5(2) 7 7 yes
Ir3 Mo4 C403 147.4(2) 7 . yes
Ir3 Mo4 H1 39.0 7 . no
C41 Mo4 C41 84.6(6) . 7 yes
C41 Mo4 C401 110.0(4) . . yes
C41 Mo4 C401 137.6(4) . 7 yes
C41 Mo4 C402 80.3(4) . . yes
C41 Mo4 C402 119.7(4) . 7 yes
C41 Mo4 C403 85.1(4) . . yes
C41 Mo4 H1 126.2 . . no
C41 Mo4 C401 137.6(4) 7 . yes
C41 Mo4 C401 110.0(4) 7 7 yes
C41 Mo4 C402 119.7(4) 7 . yes
C41 Mo4 C402 80.3(4) 7 7 yes
C41 Mo4 C403 85.1(4) 7 . yes
C41 Mo4 H1 126.2 7 . no
C401 Mo4 C401 34.2(5) . 7 yes
C401 Mo4 C402 34.4(3) . . yes
C401 Mo4 C402 57.7(3) . 7 yes
C401 Mo4 C403 58.2(4) . . yes
C401 Mo4 H1 77.7 . . no
C401 Mo4 C402 57.7(3) 7 . yes
C401 Mo4 C402 34.4(3) 7 7 yes
C401 Mo4 C403 58.2(4) 7 . yes
C401 Mo4 H1 77.7 7 . no
C402 Mo4 C402 59.1(4) . 7 yes
C402 Mo4 C403 35.9(3) . . yes
C402 Mo4 H1 109.3 . . no
C402 Mo4 C403 35.9(3) 7 . yes
C402 Mo4 H1 109.3 7 . no
C403 Mo4 H1 133.6 . . no
Ir1 C11 O11 179(1) . . yes
Ir3 C31 O31 176(1) . . yes
Ir3 C32 O32 174.0(9) . . yes
Ir3 C35 Mo5 83.3(3) . . yes
Ir3 C35 O35 131.3(8) . . yes
Mo5 C35 O35 145.3(8) . . yes
Mo5 C51 O51 170(1) . . yes
Mo4 C41 O41 169.6(9) . . yes
Mo5 C501 C501 72.4(2) . 7 yes
Mo5 C501 C502 72.7(5) . . yes
Mo5 C501 C511 127.0(7) . . yes
C501 C501 C502 108.1(5) 7 . yes
C501 C501 C511 126.6(7) 7 . yes
C502 C501 C511 125(1) . . yes
Mo5 C502 C501 71.4(5) . . yes
Mo5 C502 C503 72.3(6) . . yes
Mo5 C502 C512 128.8(6) . . yes
C501 C502 C503 107.3(9) . . yes
C501 C502 C512 125.6(9) . . yes
C503 C502 C512 126.5(9) . . yes
Mo5 C503 C502 72.6(6) . . yes
Mo5 C503 C502 72.6(6) . 7 yes
Mo5 C503 H503 120.9 . . no
C502 C503 C502 109(1) . 7 yes
C502 C503 H503 125.4 . . no
C502 C503 H503 125.4 7 . no
C501 C511 H511b 109.5 . . no
C501 C511 H511a 109.5 . . no
C501 C511 H511c 109.5 . . no
H511b C511 H511a 109.5 . . no
H511b C511 H511c 109.5 . . no
H511a C511 H511c 109.5 . . no
C502 C512 H512a 109.5 . . no
C502 C512 H512b 109.5 . . no
C502 C512 H512c 109.5 . . no
H512a C512 H512b 109.5 . . no
H512a C512 H512c 109.5 . . no
H512b C512 H512c 109.5 . . no
Mo4 C401 C401 72.9(3) . 7 yes
Mo4 C401 C402 69.3(5) . . yes
Mo4 C401 C411 127.9(7) . . yes
C401 C401 C402 108.0(6) 7 . yes
C401 C401 C411 127.3(9) 7 . yes
C402 C401 C411 124(1) . . yes
Mo4 C402 C401 76.3(5) . . yes
Mo4 C402 C403 69.6(6) . . yes
Mo4 C402 C412 129.3(7) . . yes
C401 C402 C403 107.7(9) . . yes
C401 C402 C412 127(1) . . yes
C403 C402 C412 124(1) . . yes
Mo4 C403 C402 74.6(6) . . yes
Mo4 C403 C402 74.6(6) . 7 yes
Mo4 C403 H403 117.1 . . no
C402 C403 C402 108(1) . 7 yes
C402 C403 H403 125.8 . . no
C402 C403 H403 125.8 7 . no
C401 C411 H411a 109.5 . . no
C401 C411 H411b 109.5 . . no
C401 C411 H411c 109.5 . . no
H411a C411 H411b 109.5 . . no
H411a C411 H411c 109.5 . . no
H411b C411 H411c 109.5 . . no
C402 C412 H412b 109.5 . . no
C402 C412 H412c 109.5 . . no
C402 C412 H412a 109.5 . . no
H412b C412 H412c 109.5 . . no
H412b C412 H412a 109.5 . . no
H412c C412 H412a 109.5 . . no

loop_
_geom_bond_atom_site_label_1
_geom_bond_atom_site_label_2
_geom_bond_distance
_geom_bond_site_symmetry_2
_geom_bond_publ_flag
Ir1 Ir3 2.6808(5) . yes
Ir1 Ir3 2.6808(5) 7 yes
Ir1 Mo5 2.871(1) . yes
Ir1 Mo4 2.760(1) . yes
Ir1 C11 1.88(1) . yes
Ir1 C11 1.88(1) 7 yes
Ir3 Ir3 2.7241(6) 7 yes
Ir3 Mo5 2.839(1) . yes
Ir3 Mo4 2.9211(9) . yes
Ir3 C31 1.885(9) . yes
Ir3 C32 1.90(1) . yes
Ir3 C35 2.148(9) . yes
Ir3 H1 1.89 . no
Mo5 C35 2.124(9) . yes
Mo5 C35 2.124(9) 7 yes
Mo5 C51 1.97(1) . yes
Mo5 C501 2.322(8) . yes
Mo5 C501 2.322(8) 7 yes
Mo5 C502 2.340(8) . yes
Mo5 C502 2.340(8) 7 yes
Mo5 C503 2.34(1) . yes
Mo4 C41 1.98(1) . yes
Mo4 C41 1.98(1) 7 yes
Mo4 C401 2.404(8) . yes
Mo4 C401 2.404(8) 7 yes
Mo4 C402 2.314(9) . yes
Mo4 C402 2.314(9) 7 yes
Mo4 C403 2.25(1) . yes
Mo4 H1 1.83 . no
O11 C11 1.14(1) . yes
O31 C31 1.13(1) . yes
O32 C32 1.13(1) . yes
O35 C35 1.17(1) . yes
O51 C51 1.13(2) . yes
O41 C41 1.15(1) . yes
C501 C501 1.41(2) 7 yes
C501 C502 1.43(1) . yes
C501 C511 1.50(1) . yes
C502 C503 1.41(1) . yes
C502 C512 1.52(1) . yes
C503 H503 0.95 . no
C511 H511b 0.95 . no
C511 H511a 0.95 . no
C511 H511c 0.95 . no
C512 H512a 0.95 . no
C512 H512b 0.95 . no
C512 H512c 0.95 . no
C401 C401 1.41(2) 7 yes
C401 C402 1.40(1) . yes
C401 C411 1.49(2) . yes
C402 C403 1.41(1) . yes
C402 C412 1.52(1) . yes
C403 H403 0.95 . no
C411 H411a 0.95 . no
C411 H411b 0.95 . no
C411 H411c 0.95 . no
C412 H412b 0.95 . no
C412 H412c 0.95 . no
C412 H412a 0.95 . no

loop_
_geom_contact_atom_site_label_1
_geom_contact_atom_site_label_2
_geom_contact_distance
_geom_contact_site_symmetry_2
_geom_contact_publ_flag
O11 O35 3.32(1) 4_565 no
O11 C512 3.45(1) 1_556 no
O11 C512 3.73(1) 4_565 no
O11 C502 3.89(1) 1_556 no
O11 C411 3.94(2) 8_556 no
O31 O32 2.93(1) 5_566 no
O31 C32 3.22(1) 5_566 no
O31 C411 3.44(2) 5_566 no
O31 C511 3.57(1) 4_565 no
O32 O41 3.24(1) 1_554 no
O32 C41 3.86(1) 1_554 no
O32 C412 3.86(1) 5_566 no
O32 C31 3.94(1) 5_566 no
O35 C512 3.47(1) 4_565 no
O51 C403 3.11(1) 2_556 no
O51 C402 3.14(1) 2_556 no
O51 C402 3.14(1) 8_556 no
O51 C401 3.17(1) 2_556 no
O51 C401 3.17(1) 8_556 no
O51 C412 3.76(1) 2_556 no
O51 C412 3.76(1) 8_556 no
O51 C411 3.92(2) 2_556 no
O51 C411 3.92(2) 8_556 no
O41 C512 3.33(1) 1_556 no
O41 C412 3.54(1) 5_567 no
O41 C503 3.72(1) 1_556 no
O41 C502 3.92(1) 1_556 no
C31 C411 3.83(2) 5_566 no
C511 C412 3.98(2) 8_556 no
Ir1 C11 1.88(1) . no
Ir1 C11 1.88(1) 7 no
Ir1 C51 2.76(1) . no
Ir1 C41 2.81(1) . no
Ir1 C41 2.81(1) 7 no
Ir1 C35 2.946(9) . no
Ir1 C35 2.946(9) 7 no
Ir1 C31 3.626(9) . no
Ir1 C31 3.626(9) 7 no
Ir3 C31 1.885(9) . no
Ir3 C32 1.90(1) . no
Ir3 C35 2.148(9) . no
Ir3 C41 3.46(1) . no
Ir3 C32 3.558(9) 7 no
Ir3 C11 3.558(9) . no
Ir3 C35 3.938(9) 7 no
Mo5 C51 1.97(1) . no
Mo5 C35 2.124(9) . no
Mo5 C35 2.124(9) 7 no
Mo5 C32 3.646(9) . no
Mo5 C32 3.646(9) 7 no
Mo5 C11 3.846(9) . no
Mo5 C11 3.846(9) 7 no
Mo4 C41 1.98(1) . no
Mo4 C41 1.98(1) 7 no
Mo4 C31 3.380(9) . no
Mo4 C31 3.380(9) 7 no
Mo4 C11 3.93(1) . no
Mo4 C11 3.93(1) 7 no

loop_
_geom_torsion_atom_site_label_1
_geom_torsion_atom_site_label_2
_geom_torsion_atom_site_label_3
_geom_torsion_atom_site_label_4
_geom_torsion_site_symmetry_2
_geom_torsion_site_symmetry_3
_geom_torsion_site_symmetry_4
_geom_torsion
_geom_torsion_publ_flag
Ir1 Ir3 Ir3 Mo5 . 7 . -73.38(3) no
Ir1 Ir3 Ir3 Mo4 . 7 . 68.40(3) no
Ir1 Ir3 Ir3 C31 . 7 7 64.0(6) no
Ir1 Ir3 Ir3 C32 . 7 7 -168.4(3) no
Ir1 Ir3 Ir3 C35 . 7 7 -59.1(2) no
Ir1 Ir3 Mo5 Ir3 . . 7 68.36(1) no
Ir1 Ir3 Mo5 C35 . . . -93.2(3) no
Ir1 Ir3 Mo5 C35 . . 7 54.2(2) no
Ir1 Ir3 Mo5 C51 . . . -35.3(2) no
Ir1 Ir3 Mo5 C501 . . . -135.5(3) no
Ir1 Ir3 Mo5 C501 . . 7 -173.2(7) no
Ir1 Ir3 Mo5 C502 . . . -159.1(2) no
Ir1 Ir3 Mo5 C502 . . 7 143.1(3) no
Ir1 Ir3 Mo5 C503 . . . 165.2(2) no
Ir1 Ir3 Mo4 Ir3 . . 7 -69.36(1) no
Ir1 Ir3 Mo4 C41 . . . 68.2(3) no
Ir1 Ir3 Mo4 C41 . . 7 -13.3(4) no
Ir1 Ir3 Mo4 C401 . . . 178.2(3) no
Ir1 Ir3 Mo4 C401 . . 7 -150.7(3) no
Ir1 Ir3 Mo4 C402 . . . 146.8(3) no
Ir1 Ir3 Mo4 C402 . . 7 -146.9(4) no
Ir1 Ir3 Mo4 C403 . . . 145.2(5) no
Ir1 Ir3 C35 Mo5 . . . 67.1(2) no
Ir1 Ir3 C35 O35 . . . -115(1) no
Ir1 Ir3 Ir3 Mo5 7 . . 73.38(3) no
Ir1 Ir3 Ir3 Mo4 7 . . -68.40(3) no
Ir1 Ir3 Ir3 C31 7 . . -64.0(6) no
Ir1 Ir3 Ir3 C32 7 . . 168.4(3) no
Ir1 Ir3 Ir3 C35 7 . . 59.1(2) no
Ir1 Ir3 Mo5 Ir3 7 . . -68.36(1) no
Ir1 Ir3 Mo5 C35 7 . . -54.2(2) no
Ir1 Ir3 Mo5 C35 7 . 7 93.2(3) no
Ir1 Ir3 Mo5 C51 7 . . 35.3(2) no
Ir1 Ir3 Mo5 C501 7 . . 173.2(7) no
Ir1 Ir3 Mo5 C501 7 . 7 135.5(3) no
Ir1 Ir3 Mo5 C502 7 . . -143.1(3) no
Ir1 Ir3 Mo5 C502 7 . 7 159.1(2) no
Ir1 Ir3 Mo5 C503 7 . . -165.2(2) no
Ir1 Ir3 Mo4 Ir3 7 . . 69.36(1) no
Ir1 Ir3 Mo4 C41 7 . . 13.3(4) no
Ir1 Ir3 Mo4 C41 7 . 7 -68.2(3) no
Ir1 Ir3 Mo4 C401 7 . . 150.7(3) no
Ir1 Ir3 Mo4 C401 7 . 7 -178.2(3) no
Ir1 Ir3 Mo4 C402 7 . . 146.9(4) no
Ir1 Ir3 Mo4 C402 7 . 7 -146.8(3) no
Ir1 Ir3 Mo4 C403 7 . . -145.2(5) no
Ir1 Ir3 C35 Mo5 7 7 . -67.1(2) no
Ir1 Mo5 Ir3 Ir3 . . 7 -68.36(1) no
Ir1 Mo5 Ir3 Mo4 . . . -31.96(2) no
Ir1 Mo5 Ir3 C31 . . . 79.8(5) no
Ir1 Mo5 Ir3 C32 . . . -164.0(3) no
Ir1 Mo5 Ir3 C35 . . . 93.2(3) no
Ir1 Mo5 Ir3 Ir3 . 7 . 68.36(1) no
Ir1 Mo5 Ir3 Mo4 . 7 . 31.96(2) no
Ir1 Mo5 Ir3 C31 . 7 7 -79.8(5) no
Ir1 Mo5 Ir3 C32 . 7 7 164.0(3) no
Ir1 Mo5 Ir3 C35 . 7 7 -93.2(3) no
Ir1 Mo5 C35 Ir3 . . . -61.4(2) no
Ir1 Mo5 C35 Ir3 . 7 7 61.4(2) no
Ir1 Mo5 C501 C501 . . 7 116.3(4) no
Ir1 Mo5 C501 C502 . . . -127.7(5) no
Ir1 Mo5 C501 C511 . . . -7(1) no
Ir1 Mo5 C501 C501 . 7 . -116.3(4) no
Ir1 Mo5 C501 C502 . 7 7 127.7(5) no
Ir1 Mo5 C501 C511 . 7 7 7(1) no
Ir1 Mo5 C502 C501 . . . 112.0(6) no
Ir1 Mo5 C502 C503 . . . -132.1(6) no
Ir1 Mo5 C502 C512 . . . -9(1) no
Ir1 Mo5 C502 C501 . 7 7 -112.0(6) no
Ir1 Mo5 C502 C503 . 7 . 132.1(6) no
Ir1 Mo5 C502 C512 . 7 7 9(1) no
Ir1 Mo5 C503 C502 . . . 121.3(6) no
Ir1 Mo5 C503 C502 . . 7 -121.3(6) no
Ir1 Mo4 Ir3 Ir3 . . 7 69.36(1) no
Ir1 Mo4 Ir3 Mo5 . . . 33.31(3) no
Ir1 Mo4 Ir3 C31 . . . -108.4(3) no
Ir1 Mo4 Ir3 C32 . . . 151.6(3) no
Ir1 Mo4 Ir3 C35 . . . -20.0(3) no
Ir1 Mo4 Ir3 Ir3 . 7 . -69.36(1) no
Ir1 Mo4 Ir3 Mo5 . 7 . -33.31(3) no
Ir1 Mo4 Ir3 C31 . 7 7 108.4(3) no
Ir1 Mo4 Ir3 C32 . 7 7 -151.6(3) no
Ir1 Mo4 Ir3 C35 . 7 7 20.0(3) no
Ir1 Mo4 C41 O41 . . . -174(5) no
Ir1 Mo4 C41 O41 . 7 7 174(5) no
Ir1 Mo4 C401 C401 . . 7 124.4(5) no
Ir1 Mo4 C401 C402 . . . -118.0(5) no
Ir1 Mo4 C401 C411 . . . 0(2) no
Ir1 Mo4 C401 C401 . 7 . -124.4(5) no
Ir1 Mo4 C401 C402 . 7 7 118.0(5) no
Ir1 Mo4 C401 C411 . 7 7 -0(2) no
Ir1 Mo4 C402 C401 . . . 126.4(6) no
Ir1 Mo4 C402 C403 . . . -118.4(6) no
Ir1 Mo4 C402 C412 . . . -0(1) no
Ir1 Mo4 C402 C401 . 7 7 -126.4(6) no
Ir1 Mo4 C402 C403 . 7 . 118.4(6) no
Ir1 Mo4 C402 C412 . 7 7 0(1) no
Ir1 Mo4 C403 C402 . . . 122.7(6) no
Ir1 Mo4 C403 C402 . . 7 -122.7(6) no
Ir3 Ir1 Ir3 Mo5 . 7 . 71.23(2) no
Ir3 Ir1 Ir3 Mo4 . 7 . -73.98(2) no
Ir3 Ir1 Ir3 C31 . 7 7 -151.2(3) no
Ir3 Ir1 Ir3 C32 . 7 7 29.2(8) no
Ir3 Ir1 Ir3 C35 . 7 7 121.6(2) no
Ir3 Ir1 Mo5 C35 . . . 52.7(3) no
Ir3 Ir1 Mo5 C35 . . 7 -123.5(3) no
Ir3 Ir1 Mo5 C51 . . . 144.64(1) no
Ir3 Ir1 Mo5 C501 . . . 113.4(4) no
Ir3 Ir1 Mo5 C501 . . 7 175.9(4) no
Ir3 Ir1 Mo5 C502 . . . 44.8(5) no
Ir3 Ir1 Mo5 C502 . . 7 -115.5(5) no
Ir3 Ir1 Mo5 C503 . . . -35.36(1) no
Ir3 Ir1 Mo4 C41 . . . -100.4(3) no
Ir3 Ir1 Mo4 C41 . . 7 168.6(3) no
Ir3 Ir1 Mo4 C401 . . . -3.8(5) no
Ir3 Ir1 Mo4 C401 . . 7 72.1(5) no
Ir3 Ir1 Mo4 C402 . . . -75.9(5) no
Ir3 Ir1 Mo4 C402 . . 7 144.2(5) no
Ir3 Ir1 Mo4 C403 . . . -145.88(1) no
Ir3 Ir3 Ir1 Mo5 7 . . -71.23(2) no
Ir3 Ir3 Ir1 Mo4 7 . . 73.98(2) no
Ir3 Ir3 Ir1 C11 7 . . -19(1) no
Ir3 Ir3 Ir1 C11 7 . 7 -173.8(3) no
Ir3 Ir3 Mo5 C35 7 . . 14.2(2) no
Ir3 Ir3 Mo5 C35 7 . 7 161.6(3) no
Ir3 Ir3 Mo5 C51 7 . . 103.7(2) no
Ir3 Ir3 Mo5 C501 7 . . -118.5(7) no
Ir3 Ir3 Mo5 C501 7 . 7 -156.2(3) no
Ir3 Ir3 Mo5 C502 7 . . -74.8(3) no
Ir3 Ir3 Mo5 C502 7 . 7 -132.6(2) no
Ir3 Ir3 Mo5 C503 7 . . -96.8(2) no
Ir3 Ir3 Mo4 C41 7 . . -56.1(4) no
Ir3 Ir3 Mo4 C41 7 . 7 -137.6(3) no
Ir3 Ir3 Mo4 C401 7 . . 81.4(3) no
Ir3 Ir3 Mo4 C401 7 . 7 112.5(3) no
Ir3 Ir3 Mo4 C402 7 . . 77.5(4) no
Ir3 Ir3 Mo4 C402 7 . 7 143.8(3) no
Ir3 Ir3 Mo4 C403 7 . . 145.4(5) no
Ir3 Ir3 C35 Mo5 7 7 . -16.9(3) no
Ir3 Mo5 Ir1 Mo4 . . . 35.36(1) no
Ir3 Mo5 Ir1 C11 . . . -94.0(3) no
Ir3 Mo5 Ir1 C11 . . 7 164.8(3) no
Ir3 Mo5 Ir3 Mo4 . 7 . -36.40(3) no
Ir3 Mo5 Ir3 C31 . 7 7 -148.1(5) no
Ir3 Mo5 Ir3 C32 . 7 7 95.6(3) no
Ir3 Mo5 Ir3 C35 . 7 7 -161.6(3) no
Ir3 Mo5 C501 C501 . . 7 -158.1(3) no
Ir3 Mo5 C501 C502 . . . -42.1(6) no
Ir3 Mo5 C501 C511 . . . 79(1) no
Ir3 Mo5 C501 C501 . 7 . 54.0(6) no
Ir3 Mo5 C501 C502 . 7 7 -62(1) no
Ir3 Mo5 C501 C511 . 7 7 177.0(7) no
Ir3 Mo5 C502 C501 . . . 148.6(5) no
Ir3 Mo5 C502 C503 . . . -95.6(6) no
Ir3 Mo5 C502 C512 . . . 27.4(9) no
Ir3 Mo5 C502 C501 . 7 7 155.5(4) no
Ir3 Mo5 C502 C503 . 7 . 39.7(8) no
Ir3 Mo5 C502 C512 . 7 7 -83.3(9) no
Ir3 Mo5 C503 C502 . . . 91.9(6) no
Ir3 Mo5 C503 C502 . . 7 -150.7(6) no
Ir3 Mo4 Ir1 Mo5 . . . -34.12(1) no
Ir3 Mo4 Ir1 C11 . . . 91.2(3) no
Ir3 Mo4 Ir1 C11 . . 7 -159.4(3) no
Ir3 Mo4 Ir3 Mo5 . 7 . 36.05(3) no
Ir3 Mo4 Ir3 C31 . 7 7 177.7(3) no
Ir3 Mo4 Ir3 C32 . 7 7 -82.2(3) no
Ir3 Mo4 Ir3 C35 . 7 7 89.4(3) no
Ir3 Mo4 C401 C401 . . 7 121.21(9) no
Ir3 Mo4 C401 C402 . . . -121.2(5) no
Ir3 Mo4 C401 C411 . . . -3(1) no
Ir3 Mo4 C401 C401 . 7 . -66.2(1) no
Ir3 Mo4 C401 C402 . 7 7 176.2(5) no
Ir3 Mo4 C401 C411 . 7 7 58(1) no
Ir3 Mo4 C402 C401 . . . 66.3(6) no
Ir3 Mo4 C402 C403 . . . -178.5(5) no
Ir3 Mo4 C402 C412 . . . -60(1) no
Ir3 Mo4 C402 C401 . 7 7 -6.3(8) no
Ir3 Mo4 C402 C403 . 7 . -121.5(6) no
Ir3 Mo4 C402 C412 . 7 7 120(1) no
Ir3 Mo4 C403 C402 . . . 2.6(9) no
Ir3 Mo4 C403 C402 . . 7 117.2(5) no
Ir3 C35 Mo5 C35 . . 7 -55.8(8) no
Ir3 C35 Mo5 C51 . . . -128.6(4) no
Ir3 C35 Mo5 C501 . . . 149.1(3) no
Ir3 C35 Mo5 C501 . . 7 155.1(3) no
Ir3 C35 Mo5 C502 . . . 114.6(3) no
Ir3 C35 Mo5 C502 . . 7 109.8(5) no
Ir3 C35 Mo5 C503 . . . 91.8(4) no
Mo5 Ir1 Ir3 Mo4 . . . 145.21(2) no
Mo5 Ir1 Ir3 C31 . . . -137.5(3) no
Mo5 Ir1 Ir3 C32 . . . 42.0(8) no
Mo5 Ir1 Ir3 C35 . . . -50.4(2) no
Mo5 Ir1 Ir3 Mo4 . 7 . -145.21(2) no
Mo5 Ir1 Ir3 C31 . 7 7 137.5(3) no
Mo5 Ir1 Ir3 C32 . 7 7 -42.0(8) no
Mo5 Ir1 Ir3 C35 . 7 7 50.4(2) no
Mo5 Ir1 Mo4 C41 . . . -134.5(3) no
Mo5 Ir1 Mo4 C41 . . 7 134.5(3) no
Mo5 Ir1 Mo4 C401 . . . -38.0(5) no
Mo5 Ir1 Mo4 C401 . . 7 38.0(5) no
Mo5 Ir1 Mo4 C402 . . . -110.1(5) no
Mo5 Ir1 Mo4 C402 . . 7 110.1(5) no
Mo5 Ir1 Mo4 C403 . . . 180.0000 no
Mo5 Ir3 Ir1 Mo4 . . . -145.21(2) no
Mo5 Ir3 Ir1 C11 . . . 102.6(3) no
Mo5 Ir3 Ir1 C11 . . 7 -52(1) no
Mo5 Ir3 Ir3 Mo4 . 7 . 141.77(4) no
Mo5 Ir3 Ir3 C31 . 7 7 137.4(6) no
Mo5 Ir3 Ir3 C32 . 7 7 -95.0(3) no
Mo5 Ir3 Ir3 C35 . 7 7 14.2(2) no
Mo5 Ir3 Mo4 C41 . . . 101.6(3) no
Mo5 Ir3 Mo4 C41 . . 7 20.1(4) no
Mo5 Ir3 Mo4 C401 . . . -148.5(3) no
Mo5 Ir3 Mo4 C401 . . 7 -117.4(3) no
Mo5 Ir3 Mo4 C402 . . . -179.9(3) no
Mo5 Ir3 Mo4 C402 . . 7 -113.6(4) no
Mo5 Ir3 Mo4 C403 . . . 178.5(5) no
Mo5 Ir3 Ir1 Mo4 7 . . 145.21(2) no
Mo5 Ir3 Ir1 C11 7 . . 52(1) no
Mo5 Ir3 Ir1 C11 7 . 7 -102.6(3) no
Mo5 Ir3 Ir3 Mo4 7 . . -141.77(4) no
Mo5 Ir3 Ir3 C31 7 . . -137.4(6) no
Mo5 Ir3 Ir3 C32 7 . . 95.0(3) no
Mo5 Ir3 Ir3 C35 7 . . -14.2(2) no
Mo5 Ir3 Mo4 C41 7 . . -20.1(4) no
Mo5 Ir3 Mo4 C41 7 . 7 -101.6(3) no
Mo5 Ir3 Mo4 C401 7 . . 117.4(3) no
Mo5 Ir3 Mo4 C401 7 . 7 148.5(3) no
Mo5 Ir3 Mo4 C402 7 . . 113.6(4) no
Mo5 Ir3 Mo4 C402 7 . 7 179.9(3) no
Mo5 Ir3 Mo4 C403 7 . . -178.5(5) no
Mo5 C35 Ir3 Mo4 . . . 84.8(3) no
Mo5 C35 Ir3 C31 . . . 171.1(4) no
Mo5 C35 Ir3 C32 . . . -88.0(4) no
Mo5 C35 Ir3 Mo4 7 7 . -84.8(3) no
Mo5 C35 Ir3 C31 7 7 7 -171.1(4) no
Mo5 C35 Ir3 C32 7 7 7 88.0(4) no
Mo5 C501 C501 C502 . 7 7 64.5(5) no
Mo5 C501 C501 C511 . 7 7 -123.5(8) no
Mo5 C501 C502 C503 . . . -63.9(7) no
Mo5 C501 C502 C512 . . . 125.0(8) no
Mo5 C501 C501 C502 7 . . -64.5(5) no
Mo5 C501 C501 C511 7 . . 123.5(8) no
Mo5 C501 C502 C503 7 7 . 63.9(7) no
Mo5 C501 C502 C512 7 7 7 -125.0(8) no
Mo5 C502 C501 C501 . . 7 64.2(2) no
Mo5 C502 C501 C511 . . . -123.5(9) no
Mo5 C502 C503 C502 . . 7 -63.8(8) no
Mo5 C502 C501 C501 7 7 . -64.2(2) no
Mo5 C502 C501 C511 7 7 7 123.5(9) no
Mo5 C502 C503 C502 7 . . 63.8(8) no
Mo5 C503 C502 C501 . . . 63.3(6) no
Mo5 C503 C502 C512 . . . -125.7(9) no
Mo5 C503 C502 C501 . 7 7 -63.3(6) no
Mo5 C503 C502 C512 . 7 7 125.7(9) no
Mo4 Ir1 Ir3 C31 . . . 77.3(3) no
Mo4 Ir1 Ir3 C32 . . . -103.2(8) no
Mo4 Ir1 Ir3 C35 . . . 164.4(2) no
Mo4 Ir1 Ir3 C31 . 7 7 -77.3(3) no
Mo4 Ir1 Ir3 C32 . 7 7 103.2(8) no
Mo4 Ir1 Ir3 C35 . 7 7 -164.4(2) no
Mo4 Ir1 Mo5 C35 . . . 88.1(3) no
Mo4 Ir1 Mo5 C35 . . 7 -88.1(3) no
Mo4 Ir1 Mo5 C51 . . . 180.0000 no
Mo4 Ir1 Mo5 C501 . . . 148.7(4) no
Mo4 Ir1 Mo5 C501 . . 7 -148.7(4) no
Mo4 Ir1 Mo5 C502 . . . 80.2(5) no
Mo4 Ir1 Mo5 C502 . . 7 -80.2(5) no
Mo4 Ir1 Mo5 C503 . . . 0.0000(1) no
Mo4 Ir3 Ir1 C11 . . . -112.2(3) no
Mo4 Ir3 Ir1 C11 . . 7 93(1) no
Mo4 Ir3 Ir3 C31 . 7 7 -4.4(6) no
Mo4 Ir3 Ir3 C32 . 7 7 123.2(3) no
Mo4 Ir3 Ir3 C35 . 7 7 -127.5(2) no
Mo4 Ir3 Mo5 C35 . . . -125.2(3) no
Mo4 Ir3 Mo5 C35 . . 7 22.2(2) no
Mo4 Ir3 Mo5 C51 . . . -67.3(2) no
Mo4 Ir3 Mo5 C501 . . . -167.5(3) no
Mo4 Ir3 Mo5 C501 . . 7 154.9(7) no
Mo4 Ir3 Mo5 C502 . . . 169.0(2) no
Mo4 Ir3 Mo5 C502 . . 7 111.2(3) no
Mo4 Ir3 Mo5 C503 . . . 133.2(2) no
Mo4 Ir3 Ir1 C11 7 . . -93(1) no
Mo4 Ir3 Ir1 C11 7 . 7 112.2(3) no
Mo4 Ir3 Ir3 C31 7 . . 4.4(6) no
Mo4 Ir3 Ir3 C32 7 . . -123.2(3) no
Mo4 Ir3 Ir3 C35 7 . . 127.5(2) no
Mo4 Ir3 Mo5 C35 7 . . -22.2(2) no
Mo4 Ir3 Mo5 C35 7 . 7 125.2(3) no
Mo4 Ir3 Mo5 C51 7 . . 67.3(2) no
Mo4 Ir3 Mo5 C501 7 . . -154.9(7) no
Mo4 Ir3 Mo5 C501 7 . 7 167.5(3) no
Mo4 Ir3 Mo5 C502 7 . . -111.2(3) no
Mo4 Ir3 Mo5 C502 7 . 7 -169.0(2) no
Mo4 Ir3 Mo5 C503 7 . . -133.2(2) no
Mo4 C401 C401 C402 . 7 7 60.7(5) no
Mo4 C401 C401 C411 . 7 7 -124.9(8) no
Mo4 C401 C402 C403 . . . -63.0(7) no
Mo4 C401 C402 C412 . . . 129(1) no
Mo4 C401 C401 C402 7 . . -60.7(5) no
Mo4 C401 C401 C411 7 . . 124.9(8) no
Mo4 C401 C402 C403 7 7 . 63.0(7) no
Mo4 C401 C402 C412 7 7 7 -129(1) no
Mo4 C402 C401 C401 . . 7 63.0(2) no
Mo4 C402 C401 C411 . . . -122(1) no
Mo4 C402 C403 C402 . . 7 -67.5(8) no
Mo4 C402 C401 C401 7 7 . -63.0(2) no
Mo4 C402 C401 C411 7 7 7 122(1) no
Mo4 C402 C403 C402 7 . . 67.5(8) no
Mo4 C403 C402 C401 . . . 67.4(7) no
Mo4 C403 C402 C412 . . . -124(1) no
Mo4 C403 C402 C401 . 7 7 -67.4(7) no
Mo4 C403 C402 C412 . 7 7 124(1) no
C11 Ir1 Ir3 C31 . . . -34.9(4) no
C11 Ir1 Ir3 C32 . . . 144.6(8) no
C11 Ir1 Ir3 C35 . . . 52.2(4) no
C11 Ir1 Ir3 C31 . 7 7 -170(1) no
C11 Ir1 Ir3 C32 . 7 7 10(1) no
C11 Ir1 Ir3 C35 . 7 7 102(1) no
C11 Ir1 Mo5 C35 . . . -41.3(4) no
C11 Ir1 Mo5 C35 . . 7 142.5(4) no
C11 Ir1 Mo5 C51 . . . 50.6(3) no
C11 Ir1 Mo5 C501 . . . 19.3(5) no
C11 Ir1 Mo5 C501 . . 7 81.9(5) no
C11 Ir1 Mo5 C502 . . . -49.2(6) no
C11 Ir1 Mo5 C502 . . 7 150.4(6) no
C11 Ir1 Mo5 C503 . . . -129.4(3) no
C11 Ir1 Mo4 C41 . . . -9.2(5) no
C11 Ir1 Mo4 C41 . . 7 -100.2(4) no
C11 Ir1 Mo4 C401 . . . 87.3(6) no
C11 Ir1 Mo4 C401 . . 7 163.3(6) no
C11 Ir1 Mo4 C402 . . . 15.2(6) no
C11 Ir1 Mo4 C402 . . 7 -124.6(6) no
C11 Ir1 Mo4 C403 . . . -54.7(3) no
C31 Ir3 Ir3 C31 . 7 7 0.0000 no
C31 Ir3 Ir3 C32 . 7 7 127.6(7) no
C31 Ir3 Ir3 C35 . 7 7 -123.2(7) no
C31 Ir3 Mo5 C35 . . . -13.4(5) no
C31 Ir3 Mo5 C35 . . 7 134.0(5) no
C31 Ir3 Mo5 C51 . . . 44.5(5) no
C31 Ir3 Mo5 C501 . . . -55.7(6) no
C31 Ir3 Mo5 C501 . . 7 -93.4(8) no
C31 Ir3 Mo5 C502 . . . -79.3(5) no
C31 Ir3 Mo5 C502 . . 7 -137.1(5) no
C31 Ir3 Mo5 C503 . . . -115.0(5) no
C31 Ir3 Mo4 C41 . . . -40.1(5) no
C31 Ir3 Mo4 C41 . . 7 -121.6(5) no
C31 Ir3 Mo4 C401 . . . 69.8(4) no
C31 Ir3 Mo4 C401 . . 7 100.9(4) no
C31 Ir3 Mo4 C402 . . . 38.5(4) no
C31 Ir3 Mo4 C402 . . 7 104.7(5) no
C31 Ir3 Mo4 C403 . . . 36.8(6) no
C32 Ir3 Ir3 C32 . 7 7 0.0000 no
C32 Ir3 Ir3 C35 . 7 7 109.3(4) no
C32 Ir3 Mo5 C35 . . . 102.8(4) no
C32 Ir3 Mo5 C35 . . 7 -109.8(4) no
C32 Ir3 Mo5 C51 . . . 160.7(4) no
C32 Ir3 Mo5 C501 . . . 60.5(4) no
C32 Ir3 Mo5 C501 . . 7 22.8(8) no
C32 Ir3 Mo5 C502 . . . 37.0(4) no
C32 Ir3 Mo5 C502 . . 7 -20.8(4) no
C32 Ir3 Mo5 C503 . . . 1.2(4) no
C32 Ir3 Mo4 C41 . . . -140.2(4) no
C32 Ir3 Mo4 C41 . . 7 138.3(5) no
C32 Ir3 Mo4 C401 . . . -30.2(4) no
C32 Ir3 Mo4 C401 . . 7 0.9(4) no
C32 Ir3 Mo4 C402 . . . -61.6(4) no
C32 Ir3 Mo4 C402 . . 7 4.7(5) no
C32 Ir3 Mo4 C403 . . . -63.2(6) no
C35 Ir3 Ir3 C35 . 7 7 0.0000 no
C35 Ir3 Mo5 C51 . . . 57.9(4) no
C35 Ir3 Mo5 C501 . . . -42.3(4) no
C35 Ir3 Mo5 C501 . . 7 -80.0(8) no
C35 Ir3 Mo5 C502 . . . -65.8(4) no
C35 Ir3 Mo5 C502 . . 7 -123.7(4) no
C35 Ir3 Mo5 C503 . . . -101.6(4) no
C35 Ir3 Mo4 C41 . . . 48.2(4) no
C35 Ir3 Mo4 C41 . . 7 -33.3(5) no
C35 Ir3 Mo4 C401 . . . 158.1(4) no
C35 Ir3 Mo4 C401 . . 7 -170.7(4) no
C35 Ir3 Mo4 C402 . . . 126.8(4) no
C35 Ir3 Mo4 C402 . . 7 -166.9(5) no
C35 Ir3 Mo4 C403 . . . 125.2(6) no
C35 Mo5 C501 C501 . . 7 171.5(3) no
C35 Mo5 C501 C502 . . . -72.4(6) no
C35 Mo5 C501 C511 . . . 48(1) no
C35 Mo5 C501 C501 . 7 . -10.4(3) no
C35 Mo5 C501 C502 . 7 7 -126.5(6) no
C35 Mo5 C501 C511 . 7 7 113(1) no
C35 Mo5 C502 C501 . . . 104.4(6) no
C35 Mo5 C502 C503 . . . -139.7(7) no
C35 Mo5 C502 C512 . . . -16.7(9) no
C35 Mo5 C502 C501 . 7 7 84.7(7) no
C35 Mo5 C502 C503 . 7 . -31.1(9) no
C35 Mo5 C502 C512 . 7 7 -154.1(8) no
C35 Mo5 C503 C502 . . . 41.7(7) no
C35 Mo5 C503 C502 . . 7 159.1(6) no
C51 Mo5 C501 C501 . . 7 87.6(1) no
C51 Mo5 C501 C502 . . . -156.4(5) no
C51 Mo5 C501 C511 . . . -35.4(9) no
C51 Mo5 C501 C501 . 7 . -87.6(1) no
C51 Mo5 C501 C502 . 7 7 156.4(5) no
C51 Mo5 C501 C511 . 7 7 35.4(9) no
C51 Mo5 C502 C501 . . . 26.0(6) no
C51 Mo5 C502 C503 . . . 141.9(6) no
C51 Mo5 C502 C512 . . . -95.2(9) no
C51 Mo5 C502 C501 . 7 7 -26.0(6) no
C51 Mo5 C502 C503 . 7 . -141.9(6) no
C51 Mo5 C502 C512 . 7 7 95.2(9) no
C51 Mo5 C503 C502 . . . -58.7(6) no
C51 Mo5 C503 C502 . . 7 58.7(6) no
C41 Mo4 C401 C401 . . 7 -149.5(3) no
C41 Mo4 C401 C402 . . . -31.9(6) no
C41 Mo4 C401 C411 . . . 86(1) no
C41 Mo4 C401 C401 . 7 . 45.0(5) no
C41 Mo4 C401 C402 . 7 7 -72.6(8) no
C41 Mo4 C401 C411 . 7 7 169(1) no
C41 Mo4 C402 C401 . . . 149.7(6) no
C41 Mo4 C402 C403 . . . -95.1(7) no
C41 Mo4 C402 C412 . . . 23(1) no
C41 Mo4 C402 C401 . 7 7 132.2(6) no
C41 Mo4 C402 C403 . 7 . 17.1(8) no
C41 Mo4 C402 C412 . 7 7 -101(1) no
C41 Mo4 C403 C402 . . . 80.2(6) no
C41 Mo4 C403 C402 . . 7 -165.2(7) no
C501 Mo5 C501 C502 . 7 7 -116.1(5) no
C501 Mo5 C501 C511 . 7 7 123.0(9) no
C501 Mo5 C502 C503 . . . 115.8(9) no
C501 Mo5 C502 C512 . . . -121(1) no
C501 Mo5 C502 C503 . 7 . -78.7(7) no
C501 Mo5 C502 C512 . 7 7 158(1) no
C501 Mo5 C503 C502 . . . -38.0(6) no
C501 Mo5 C503 C502 . . 7 79.4(7) no
C501 C501 Mo5 C502 7 . . 37.8(3) no
C501 C501 Mo5 C502 7 . 7 116.1(5) no
C501 C501 Mo5 C503 7 . . 78.9(2) no
C501 C501 C502 C503 7 7 . -0.3(8) no
C501 C501 C502 C512 7 7 7 170.8(7) no
C501 C502 Mo5 C502 . . 7 -79.2(5) no
C501 C502 Mo5 C503 . . . -115.8(9) no
C501 C502 C503 C502 . . 7 -1(1) no
C502 Mo5 C501 C511 . . . 121(1) no
C502 Mo5 C501 C511 . 7 7 161(1) no
C502 Mo5 C502 C503 . 7 . -36.6(7) no
C502 Mo5 C502 C512 . 7 7 -159.6(8) no
C502 C501 Mo5 C503 . . . 37.1(5) no
C502 C501 C501 C502 . 7 7 0.0000 no
C502 C501 C501 C511 . 7 7 172(1) no
C502 C503 C502 C512 . 7 7 -170.5(6) no
C503 Mo5 C501 C511 . . . 158(1) no
C503 Mo5 C501 C511 . 7 7 -158(1) no
C503 Mo5 C502 C512 . . . 123(1) no
C503 Mo5 C502 C512 . 7 7 -123(1) no
C503 C502 C501 C511 . . . 172.5(9) no
C503 C502 C501 C511 7 7 7 -172.5(9) no
C511 C501 C501 C511 . 7 7 0.0000 no
C511 C501 C502 C512 . . . 1(1) no
C401 Mo4 C401 C402 . 7 7 -117.6(5) no
C401 Mo4 C401 C411 . 7 7 124(1) no
C401 Mo4 C402 C403 . . . 115.2(9) no
C401 Mo4 C402 C412 . . . -127(1) no
C401 Mo4 C402 C403 . 7 . -79.0(7) no
C401 Mo4 C402 C412 . 7 7 163(1) no
C401 Mo4 C403 C402 . . . -37.1(6) no
C401 Mo4 C403 C402 . . 7 77.6(7) no
C401 C401 Mo4 C402 7 . . 36.4(3) no
C401 C401 Mo4 C402 7 . 7 117.6(5) no
C401 C401 Mo4 C403 7 . . 79.0(2) no
C401 C401 C402 C403 7 7 . -0.0(9) no
C401 C401 C402 C412 7 7 7 167.8(9) no
C401 C402 Mo4 C402 . . 7 -76.8(6) no
C401 C402 Mo4 C403 . . . -115.2(9) no
C401 C402 C403 C402 . . 7 -0(1) no
C402 Mo4 C401 C411 . . . 118(2) no
C402 Mo4 C401 C411 . 7 7 161(1) no
C402 Mo4 C402 C403 . 7 . -38.4(7) no
C402 Mo4 C402 C412 . 7 7 -156.5(9) no
C402 C401 Mo4 C403 . . . 38.6(5) no
C402 C401 C401 C402 . 7 7 0.0000 no
C402 C401 C401 C411 . 7 7 174(1) no
C402 C403 C402 C412 . 7 7 -168.2(7) no
C403 Mo4 C401 C411 . . . 157(1) no
C403 Mo4 C401 C411 . 7 7 -157(1) no
C403 Mo4 C402 C412 . . . 118(1) no
C403 Mo4 C402 C412 . 7 7 -118(1) no
C403 C402 C401 C411 . . . 175(1) no
C403 C402 C401 C411 7 7 7 -175(1) no
C411 C401 C401 C411 . 7 7 0.0000 no
C411 C401 C402 C412 . . . 7(2) no
